data_7029887
loop_
_publ_author_name
'Kriechbaum, Margit'
'Otte, Daniela'
'List, Manuela'
'Monkowius, Uwe'

_publ_section_title
;
 Facile oxidation of NHC-Au(i) to NHC-Au(iii) complexes by CsBr3.
;
_journal_issue 23
_journal_name_full 'Dalton transactions (Cambridge, England : 2003)'
_journal_page_first 8781
_journal_page_last 8791
_journal_paper_doi 10.1039/c4dt00695j
_journal_volume 43
_journal_year 2014
_chemical_formula_sum 'C15 H14 Au Br3 N2'
_chemical_formula_weight 658.98
_chemical_name_systematic Tribromido-{2-(2,6-dimethylphenyl)imidazo[1,5-a]pyridin-3-ylidene}gold(III)
_space_group_crystal_system monoclinic
_space_group_IT_number 14
_space_group_name_Hall '-P 2yn'
_space_group_name_H-M_alt 'P 1 21/n 1'
_symmetry_space_group_name_Hall '-P 2yn'
_symmetry_space_group_name_H-M 'P 1 21/n 1'
_atom_sites_solution_hydrogens geom
_atom_sites_solution_primary direct
_atom_sites_solution_secondary difmap
_audit_creation_method 'APEX2 v2010.1-2'
_cell_angle_alpha 90
_cell_angle_beta 99.907(7)
_cell_angle_gamma 90
_cell_formula_units_Z 4
_cell_length_a 9.591(2)
_cell_length_b 14.252(3)
_cell_length_c 12.728(3)
_cell_measurement_reflns_used 1487
_cell_measurement_temperature 200.(2)
_cell_measurement_theta_max 21.29
_cell_measurement_theta_min 2.46
_cell_volume 1713.9(6)
_computing_cell_refinement 'SAINT Version 7.68A (Bruker, 2009)'
_computing_data_collection 'APEX2 Version 2009.9 (Bruker)'
_computing_data_reduction 'SAINT (Bruker, 2009)'
_computing_molecular_graphics 'ORTEP-3 for Windows version 2.02 (Farrugia, 1997)'
_computing_publication_material 'SHELXL-97 and publCIF (Westrip, 2010)'
_computing_structure_refinement 'SHELXL-97 (Sheldrick, 2008)'
_computing_structure_solution 'SHELXS-97 (Sheldrick, 2008)'
_diffrn_ambient_temperature 200.(2)
_diffrn_detector_area_resol_mean 8.3330
_diffrn_measured_fraction_theta_full 0.998
_diffrn_measured_fraction_theta_max 0.998
_diffrn_measurement_device_type 'SMART X2S'
_diffrn_measurement_method omega-scan
_diffrn_radiation_monochromator 'doubly curved silicon crystal'
_diffrn_radiation_source 'sealed MicroFocus tube'
_diffrn_radiation_type 'Mo K\a'
_diffrn_radiation_wavelength 0.71073
_diffrn_reflns_av_R_equivalents 0.0954
_diffrn_reflns_av_sigmaI/netI 0.0931
_diffrn_reflns_limit_h_max 11
_diffrn_reflns_limit_h_min -11
_diffrn_reflns_limit_k_max 16
_diffrn_reflns_limit_k_min -16
_diffrn_reflns_limit_l_max 15
_diffrn_reflns_limit_l_min -15
_diffrn_reflns_number 10864
_diffrn_reflns_theta_full 24.99
_diffrn_reflns_theta_max 24.99
_diffrn_reflns_theta_min 2.16
_exptl_absorpt_coefficient_mu 15.572
_exptl_absorpt_correction_T_max 0.51
_exptl_absorpt_correction_T_min 0.04
_exptl_absorpt_correction_type multi-scan
_exptl_absorpt_process_details 'SADABS V2008/1 (Bruker AXS)'
_exptl_crystal_colour red
_exptl_crystal_density_diffrn 2.554
_exptl_crystal_density_method 'not measured'
_exptl_crystal_description plate
_exptl_crystal_F_000 1208
_exptl_crystal_size_max 0.63
_exptl_crystal_size_mid 0.24
_exptl_crystal_size_min 0.05
_refine_diff_density_max 1.021
_refine_diff_density_min -0.959
_refine_ls_extinction_method none
_refine_ls_goodness_of_fit_ref 0.994
_refine_ls_hydrogen_treatment constr
_refine_ls_matrix_type full
_refine_ls_number_parameters 192
_refine_ls_number_reflns 3021
_refine_ls_number_restraints 0
_refine_ls_restrained_S_all 0.994
_refine_ls_R_factor_all 0.0725
_refine_ls_R_factor_gt 0.0412
_refine_ls_shift/su_max 0.001
_refine_ls_shift/su_mean 0.000
_refine_ls_structure_factor_coef Fsqd
_refine_ls_weighting_details 'calc w=1/[\s^2^(Fo^2^)+(0.0116P)^2^+0.0000P] where P=(Fo^2^+2Fc^2^)/3'
_refine_ls_weighting_scheme calc
_refine_ls_wR_factor_gt 0.0804
_refine_ls_wR_factor_ref 0.0926
_reflns_number_gt 2122
_reflns_number_total 3021
_reflns_threshold_expression >2sigma(I)
_cod_data_source_file c4dt00695j2.cif
_cod_data_source_block I
_cod_depositor_comments 'Adding full bibliography for 7029880--7029888.cif.'
_cod_database_code 7029887

loop_
_space_group_symop_operation_xyz
'x, y, z'
'-x+1/2, y+1/2, -z+1/2'
'-x, -y, -z'
'x-1/2, -y-1/2, z-1/2'

loop_
_atom_site_type_symbol
_atom_site_label
_atom_site_fract_x
_atom_site_fract_y
_atom_site_fract_z
_atom_site_U_iso_or_equiv
_atom_site_adp_type
_atom_site_calc_flag
_atom_site_refinement_flags
_atom_site_occupancy
Au Au1 0.84443(4) 0.21885(3) 0.82908(3) 0.02617(14) Uani d . 1
Br Br1 0.93980(12) 0.10707(8) 0.96654(9) 0.0409(3) Uani d . 1
Br Br2 0.72822(12) 0.31019(8) 0.67875(9) 0.0398(3) Uani d . 1
Br Br3 1.07678(12) 0.23656(8) 0.77689(10) 0.0450(3) Uani d . 1
N N2 0.5687(8) 0.1359(5) 0.8749(6) 0.023(2) Uani d . 1
N N1 0.5976(9) 0.2774(5) 0.9337(6) 0.025(2) Uani d . 1
C C1 0.6538(12) 0.2107(7) 0.8810(8) 0.032(3) Uani d . 1
C C2 0.4532(10) 0.1569(7) 0.9222(7) 0.022(2) Uani d . 1
C C3 0.4739(11) 0.2464(7) 0.9607(8) 0.034(3) Uani d . 1
H H3 0.4136 0.2804 0.9989 0.041 Uiso calc R 1
C C4 0.6541(10) 0.3713(6) 0.9505(8) 0.025(2) Uani d . 1
C C5 0.5872(12) 0.4426(7) 0.8845(9) 0.037(3) Uani d . 1
C C6 0.4581(11) 0.4246(8) 0.8011(8) 0.044(3) Uani d . 1
H H6A 0.4831 0.3828 0.7461 0.067 Uiso calc R 1
H H6B 0.4228 0.4842 0.7684 0.067 Uiso calc R 1
H H6C 0.3844 0.3952 0.8345 0.067 Uiso calc R 1
C C7 0.6463(13) 0.5325(7) 0.8985(9) 0.043(3) Uani d . 1
H H7 0.6034 0.5828 0.8557 0.052 Uiso calc R 1
C C8 0.7632(14) 0.5490(8) 0.9717(10) 0.053(4) Uani d . 1
H H8 0.8041 0.6098 0.9766 0.064 Uiso calc R 1
C C9 0.8250(13) 0.4788(8) 1.0401(10) 0.046(3) Uani d . 1
H H9 0.9031 0.4933 1.0943 0.056 Uiso calc R 1
C C10 0.7735(12) 0.3876(7) 1.0299(8) 0.034(3) Uani d . 1
C C11 0.8408(12) 0.3138(8) 1.1055(8) 0.049(3) Uani d . 1
H H11A 0.9328 0.2965 1.0876 0.074 Uiso calc R 1
H H11B 0.7796 0.2583 1.1 0.074 Uiso calc R 1
H H11C 0.8543 0.3381 1.1786 0.074 Uiso calc R 1
C C12 0.3460(11) 0.0846(7) 0.9244(9) 0.037(3) Uani d . 1
H H12 0.2663 0.0957 0.9578 0.044 Uiso calc R 1
C C13 0.3637(12) 0.0004(7) 0.8769(9) 0.035(3) Uani d . 1
H H13 0.2948 -0.0475 0.8771 0.042 Uiso calc R 1
C C14 0.4811(14) -0.0168(7) 0.8281(9) 0.042(3) Uani d . 1
H H14 0.4893 -0.0759 0.7953 0.051 Uiso calc R 1
C C15 0.5842(11) 0.0489(7) 0.8262(8) 0.034(3) Uani d . 1
H H15 0.6638 0.0362 0.7931 0.041 Uiso calc R 1

loop_
_atom_site_aniso_label
_atom_site_aniso_U_11
_atom_site_aniso_U_22
_atom_site_aniso_U_33
_atom_site_aniso_U_12
_atom_site_aniso_U_13
_atom_site_aniso_U_23
Au1 0.0211(2) 0.0253(2) 0.0317(2) 0.00292(19) 0.00319(17) 0.00358(19)
Br1 0.0329(7) 0.0433(7) 0.0446(7) 0.0112(5) 0.0015(5) 0.0160(6)
Br2 0.0321(7) 0.0482(7) 0.0388(7) 0.0059(6) 0.0046(5) 0.0165(5)
Br3 0.0243(7) 0.0464(7) 0.0668(9) 0.0064(5) 0.0153(6) 0.0187(6)
N2 0.024(5) 0.027(5) 0.016(4) 0.003(4) -0.004(4) -0.003(4)
N1 0.022(5) 0.028(5) 0.026(5) 0.009(4) 0.002(4) -0.013(4)
C1 0.035(7) 0.029(6) 0.025(6) -0.007(5) -0.010(5) 0.002(5)
C2 0.018(6) 0.030(6) 0.022(6) 0.002(5) 0.010(4) 0.002(5)
C3 0.026(7) 0.043(7) 0.035(7) 0.009(5) 0.009(5) 0.005(5)
C4 0.024(6) 0.023(5) 0.029(6) 0.002(5) 0.004(5) -0.005(5)
C5 0.038(7) 0.033(6) 0.043(7) 0.007(6) 0.015(6) -0.009(6)
C6 0.031(7) 0.055(8) 0.042(7) 0.014(6) -0.007(6) 0.009(6)
C7 0.069(10) 0.029(6) 0.031(7) 0.010(6) 0.007(7) 0.005(5)
C8 0.062(10) 0.031(7) 0.065(9) 0.002(7) 0.003(8) -0.013(7)
C9 0.034(8) 0.049(8) 0.055(8) -0.002(6) 0.008(6) -0.013(7)
C10 0.036(7) 0.036(6) 0.032(7) -0.002(5) 0.010(5) -0.002(5)
C11 0.041(8) 0.071(8) 0.031(7) -0.003(7) -0.010(6) -0.001(6)
C12 0.022(6) 0.036(6) 0.050(8) 0.001(5) 0.002(5) 0.011(6)
C13 0.021(7) 0.038(7) 0.039(7) -0.008(5) -0.014(6) 0.009(6)
C14 0.051(9) 0.025(6) 0.042(7) 0.003(6) -0.014(7) 0.011(5)
C15 0.024(7) 0.038(6) 0.039(7) 0.010(5) 0.002(5) 0.001(6)

loop_
_atom_type_symbol
_atom_type_description
_atom_type_scat_dispersion_real
_atom_type_scat_dispersion_imag
_atom_type_scat_source
C C 0.0033 0.0016 'International Tables Vol C Tables 4.2.6.8 and 6.1.1.4'
H H 0.0000 0.0000 'International Tables Vol C Tables 4.2.6.8 and 6.1.1.4'
N N 0.0061 0.0033 'International Tables Vol C Tables 4.2.6.8 and 6.1.1.4'
Br Br -0.2901 2.4595 'International Tables Vol C Tables 4.2.6.8 and 6.1.1.4'
Au Au -2.0133 8.8022 'International Tables Vol C Tables 4.2.6.8 and 6.1.1.4'

loop_
_geom_angle_atom_site_label_1
_geom_angle_atom_site_label_2
_geom_angle_atom_site_label_3
_geom_angle
C1 Au1 Br2 88.3(3)
C1 Au1 Br1 88.7(3)
Br2 Au1 Br1 171.14(4)
C1 Au1 Br3 176.0(3)
Br2 Au1 Br3 92.69(4)
Br1 Au1 Br3 90.89(4)
C1 N2 C2 109.2(8)
C1 N2 C15 128.3(10)
C2 N2 C15 122.5(9)
C1 N1 C3 110.0(9)
C1 N1 C4 124.2(9)
C3 N1 C4 125.6(9)
N1 C1 N2 107.6(10)
N1 C1 Au1 125.7(7)
N2 C1 Au1 126.5(8)
C3 C2 N2 106.3(9)
C3 C2 C12 135.2(10)
N2 C2 C12 118.4(9)
N1 C3 C2 106.8(9)
N1 C3 H3 126.6
C2 C3 H3 126.6
C5 C4 C10 122.8(9)
C5 C4 N1 117.5(9)
C10 C4 N1 119.7(8)
C7 C5 C4 117.0(10)
C7 C5 C6 120.7(10)
C4 C5 C6 122.3(10)
C5 C6 H6A 109.5
C5 C6 H6B 109.5
H6A C6 H6B 109.5
C5 C6 H6C 109.5
H6A C6 H6C 109.5
H6B C6 H6C 109.5
C8 C7 C5 121.1(11)
C8 C7 H7 119.4
C5 C7 H7 119.4
C7 C8 C9 121.5(11)
C7 C8 H8 119.3
C9 C8 H8 119.3
C10 C9 C8 120.5(11)
C10 C9 H9 119.7
C8 C9 H9 119.7
C9 C10 C4 117.0(10)
C9 C10 C11 119.4(10)
C4 C10 C11 123.6(9)
C10 C11 H11A 109.5
C10 C11 H11B 109.5
H11A C11 H11B 109.5
C10 C11 H11C 109.5
H11A C11 H11C 109.5
H11B C11 H11C 109.5
C13 C12 C2 118.0(11)
C13 C12 H12 121.0
C2 C12 H12 121.0
C12 C13 C14 121.4(10)
C12 C13 H13 119.3
C14 C13 H13 119.3
C15 C14 C13 122.0(11)
C15 C14 H14 119.0
C13 C14 H14 119.0
C14 C15 N2 117.7(11)
C14 C15 H15 121.2
N2 C15 H15 121.2

loop_
_geom_bond_atom_site_label_1
_geom_bond_atom_site_label_2
_geom_bond_distance
Au1 C1 2.052(12)
Au1 Br2 2.4217(11)
Au1 Br1 2.4260(11)
Au1 Br3 2.4455(14)
N2 C1 1.338(12)
N2 C2 1.381(12)
N2 C15 1.406(12)
N1 C1 1.329(13)
N1 C3 1.365(13)
N1 C4 1.446(11)
C2 C3 1.368(13)
C2 C12 1.460(13)
C3 H3 0.95
C4 C5 1.402(13)
C4 C10 1.410(13)
C5 C7 1.400(14)
C5 C6 1.508(14)
C6 H6A 0.98
C6 H6B 0.98
C6 H6C 0.98
C7 C8 1.349(15)
C7 H7 0.95
C8 C9 1.390(15)
C8 H8 0.95
C9 C10 1.389(14)
C9 H9 0.95
C10 C11 1.495(14)
C11 H11A 0.98
C11 H11B 0.98
C11 H11C 0.98
C12 C13 1.367(14)
C12 H12 0.95
C13 C14 1.397(15)
C13 H13 0.95
C14 C15 1.365(15)
C14 H14 0.95
C15 H15 0.95
